data_2216676
loop_
_publ_author_name
'Steyl, Gideon'

_publ_section_title
Chloridobis[2-(4-fluoroanilino)troponato-\k^2^<i>N</i>,<i>O</i>](triphenylphosphine-\k<i>P</i>)rhodium(III)
_journal_coeditor_code NG2354
_journal_issue 12
_journal_name_full 'Acta Crystallographica Section E'
_journal_page_first m2968
_journal_page_last m2969
_journal_paper_doi 10.1107/S1600536807053755
_journal_volume 63
_journal_year 2007
_chemical_formula_iupac '[Rh (C13 H9 N O F)2 Cl (C18 H15 P)]'
_chemical_formula_moiety 'C44 H33 Cl F2 N2 O2 P Rh'
_chemical_formula_sum 'C44 H33 Cl F2 N2 O2 P Rh'
_chemical_formula_weight 829.05
_chemical_name_systematic
;
Chloridobis[2-(4-fluoroanilino)troponato-
\k^2^<i>N</i>,<i>O</i>](triphenylphosphine-\kP)rhodium(III)
;
_space_group_IT_number 2
_symmetry_cell_setting triclinic
_symmetry_space_group_name_Hall '-P 1'
_symmetry_space_group_name_H-M 'P -1'
_atom_sites_solution_hydrogens geom
_atom_sites_solution_primary direct
_atom_sites_solution_secondary difmap
_audit_creation_method SHELXL-97
_cell_angle_alpha 100.552(2)
_cell_angle_beta 91.904(2)
_cell_angle_gamma 107.430(2)
_cell_formula_units_Z 2
_cell_length_a 9.4681(4)
_cell_length_b 10.5333(5)
_cell_length_c 19.5749(9)
_cell_measurement_reflns_used 9643
_cell_measurement_temperature 100(2)
_cell_measurement_theta_max 28.34
_cell_measurement_theta_min 2.37
_cell_volume 1822.98(15)
_computing_cell_refinement 'SAINT-Plus (Bruker, 2004)'
_computing_data_collection 'APEX2 (Bruker, 2005)'
_computing_data_reduction 'SAINT-Plus (Bruker, 2004)'
_computing_molecular_graphics 'DIAMOND (Brandenburg Putz, 2006)'
_computing_publication_material 'SHELXL97 (Sheldrick, 1997)'
_computing_structure_refinement 'SHELXL97 (Sheldrick, 1997)'
_computing_structure_solution 'SHELXS97 (Sheldrick, 1997)'
_diffrn_ambient_temperature 100(2)
_diffrn_detector_area_resol_mean 512
_diffrn_measured_fraction_theta_full 0.997
_diffrn_measured_fraction_theta_max 0.997
_diffrn_measurement_device_type 'Bruker SMART 1K CCD area-detector'
_diffrn_measurement_method 'phi and omega scans'
_diffrn_radiation_monochromator graphite
_diffrn_radiation_source 'fine-focus sealed tube'
_diffrn_radiation_type MoK\a
_diffrn_radiation_wavelength 0.71073
_diffrn_reflns_av_R_equivalents 0.0390
_diffrn_reflns_av_sigmaI/netI 0.0262
_diffrn_reflns_limit_h_max 12
_diffrn_reflns_limit_h_min -11
_diffrn_reflns_limit_k_max 13
_diffrn_reflns_limit_k_min -13
_diffrn_reflns_limit_l_max 24
_diffrn_reflns_limit_l_min -24
_diffrn_reflns_number 50714
_diffrn_reflns_theta_full 27.00
_diffrn_reflns_theta_max 27.00
_diffrn_reflns_theta_min 2.07
_diffrn_standards_decay_% 0
_diffrn_standards_interval_count 0
_diffrn_standards_interval_time 0
_diffrn_standards_number 0
_exptl_absorpt_coefficient_mu 0.638
_exptl_absorpt_correction_T_max 0.9627
_exptl_absorpt_correction_T_min 0.8076
_exptl_absorpt_correction_type multi-scan
_exptl_absorpt_process_details '(SADABS; Bruker, 1998)'
_exptl_crystal_colour Red
_exptl_crystal_density_diffrn 1.510
_exptl_crystal_density_method 'not measured'
_exptl_crystal_description Plate
_exptl_crystal_F_000 844
_exptl_crystal_size_max 0.35
_exptl_crystal_size_mid 0.35
_exptl_crystal_size_min 0.06
_refine_diff_density_max 0.615
_refine_diff_density_min -0.626
_refine_ls_extinction_method none
_refine_ls_goodness_of_fit_ref 1.052
_refine_ls_hydrogen_treatment constr
_refine_ls_matrix_type full
_refine_ls_number_parameters 478
_refine_ls_number_reflns 7924
_refine_ls_number_restraints 0
_refine_ls_restrained_S_all 1.052
_refine_ls_R_factor_all 0.0286
_refine_ls_R_factor_gt 0.0250
_refine_ls_shift/su_max 0.001
_refine_ls_shift/su_mean 0.001
_refine_ls_structure_factor_coef Fsqd
_refine_ls_weighting_details 'calc w=1/[\s^2^(Fo^2^)+(0.0253P)^2^+1.3992P] where P=(Fo^2^+2Fc^2^)/3'
_refine_ls_weighting_scheme calc
_refine_ls_wR_factor_gt 0.0609
_refine_ls_wR_factor_ref 0.0641
_reflns_number_gt 7289
_reflns_number_total 7924
_reflns_threshold_expression >2sigma(I)
_cod_data_source_file ng2354.cif
_cod_data_source_block I
_cod_depositor_comments
;
The following automatic conversions were performed:
'_symmetry_cell_setting' value 'Triclinic' changed to 'triclinic'
according to '/home/saulius/struct/CIF-dictionaries/cif_core.dic'
dictionary named 'cif_core.dic' version 2.4.1 from 2010-06-29.

Automatic conversion script
Id: cif_fix_enum 1527 2010-12-29 10:47:43Z saulius 

The following automatic conversions were performed:

'_symmetry_cell_setting' value 'Triclinic' changed to 'triclinic'
according to /home/saulius/struct/CIF-dictionaries/cif_core.dic
dictionary named 'cif_core.dic' version 2.4.1 from 2010-06-29.

Automatic conversion script
Id: cif_fix_values 1715 2011-07-08 13:25:40Z adriana 
;
_cod_original_cell_volume 1822.98(14)
_cod_database_code 2216676
_cod_database_fobs_code 2216676

loop_
_symmetry_equiv_pos_as_xyz
'x, y, z'
'-x, -y, -z'

loop_
_atom_site_type_symbol
_atom_site_label
_atom_site_fract_x
_atom_site_fract_y
_atom_site_fract_z
_atom_site_U_iso_or_equiv
_atom_site_adp_type
_atom_site_calc_flag
_atom_site_refinement_flags
_atom_site_occupancy
Rh Rh 0.077509(14) 0.273280(12) 0.269392(6) 0.01352(5) Uani d . 1
Cl Cl -0.10642(5) 0.39378(4) 0.28114(2) 0.01912(9) Uani d . 1
P P 0.23870(5) 0.15092(4) 0.25259(2) 0.01517(9) Uani d . 1
F F24 0.63836(13) 0.86999(12) 0.37281(7) 0.0363(3) Uani d . 1
O O2 -0.02742(14) 0.16654(12) 0.33902(6) 0.0188(2) Uani d . 1
O O1 0.18050(13) 0.39257(11) 0.20541(6) 0.0155(2) Uani d . 1
F F14 -0.48903(18) -0.31325(15) 0.15354(9) 0.0599(4) Uani d . 1
N N1 -0.03774(16) 0.17037(14) 0.17478(7) 0.0163(3) Uani d . 1
N N2 0.18529(16) 0.39043(14) 0.36101(7) 0.0155(3) Uani d . 1
C C41 0.36683(19) 0.16472(17) 0.32757(9) 0.0172(3) Uani d . 1
C C21 0.00897(19) 0.22668(18) 0.40479(9) 0.0178(3) Uani d . 1
C C226 0.2743(2) 0.61971(18) 0.33940(9) 0.0194(4) Uani d . 1
H H226 0.1770 0.6091 0.3202 0.023 Uiso calc R 1
C C24 0.1255(2) 0.4292(2) 0.54940(9) 0.0227(4) Uani d . 1
H H24 0.1666 0.5060 0.5861 0.027 Uiso calc R 1
C C116 -0.2632(2) 0.0362(2) 0.21465(10) 0.0245(4) Uani d . 1
H H116 -0.2582 0.1118 0.2507 0.029 Uiso calc R 1
C C12 -0.00746(19) 0.23929(17) 0.12344(9) 0.0166(3) Uani d . 1
C C25 0.0302(2) 0.3155(2) 0.56990(9) 0.0258(4) Uani d . 1
H H25 0.0207 0.3223 0.6185 0.031 Uiso calc R 1
C C46 0.3023(2) 0.12251(18) 0.38602(9) 0.0201(4) Uani d . 1
H H46 0.1971 0.0920 0.3857 0.024 Uiso calc R 1
C C27 -0.0616(2) 0.1570(2) 0.45422(10) 0.0234(4) Uani d . 1
H H27 -0.1280 0.0688 0.4356 0.028 Uiso calc R 1
C C22 0.12562(19) 0.35789(17) 0.41819(9) 0.0163(3) Uani d . 1
C C56 0.2348(2) -0.11511(19) 0.20036(10) 0.0261(4) Uani d . 1
H H56 0.3302 -0.0748 0.1863 0.031 Uiso calc R 1
C C23 0.1691(2) 0.44731(18) 0.48484(9) 0.0190(3) Uani d . 1
H H23 0.2394 0.5331 0.4843 0.023 Uiso calc R 1
C C42 0.5211(2) 0.20584(18) 0.32832(9) 0.0203(4) Uani d . 1
H H42 0.5666 0.2333 0.2886 0.024 Uiso calc R 1
C C224 0.5275(2) 0.75131(19) 0.36894(10) 0.0243(4) Uani d . 1
C C52 0.0157(2) -0.09324(19) 0.25376(10) 0.0249(4) Uani d . 1
H H52 -0.0397 -0.0384 0.2760 0.030 Uiso calc R 1
C C51 0.1532(2) -0.03287(17) 0.23153(9) 0.0202(4) Uani d . 1
C C221 0.30347(19) 0.51321(16) 0.36373(8) 0.0157(3) Uani d . 1
C C31 0.3499(2) 0.19638(18) 0.18167(9) 0.0194(4) Uani d . 1
C C13 -0.1042(2) 0.20736(18) 0.06111(9) 0.0221(4) Uani d . 1
H H13 -0.1985 0.1425 0.0616 0.027 Uiso calc R 1
C C11 0.12681(19) 0.35670(17) 0.14058(9) 0.0167(3) Uani d . 1
C C45 0.3905(2) 0.12466(19) 0.44454(10) 0.0239(4) Uani d . 1
H H45 0.3456 0.0970 0.4843 0.029 Uiso calc R 1
C C223 0.5605(2) 0.64715(19) 0.39194(10) 0.0260(4) Uani d . 1
H H223 0.6592 0.6571 0.4090 0.031 Uiso calc R 1
C C32 0.4651(2) 0.31947(19) 0.19284(10) 0.0245(4) Uani d . 1
H H32 0.4851 0.3784 0.2374 0.029 Uiso calc R 1
C C55 0.1765(3) -0.2557(2) 0.18998(10) 0.0334(5) Uani d . 1
H H55 0.2318 -0.3111 0.1683 0.040 Uiso calc R 1
C C15 0.0404(3) 0.3479(2) -0.01873(10) 0.0322(5) Uani d . 1
H H15 0.0358 0.3604 -0.0655 0.039 Uiso calc R 1
C C36 0.3158(2) 0.1156(2) 0.11458(10) 0.0261(4) Uani d . 1
H H36 0.2340 0.0343 0.1056 0.031 Uiso calc R 1
C C26 -0.0507(2) 0.1957(2) 0.52714(10) 0.0271(4) Uani d . 1
H H26 -0.1080 0.1287 0.5503 0.032 Uiso calc R 1
C C16 0.1687(2) 0.4232(2) 0.02335(10) 0.0293(4) Uani d . 1
H H16 0.2431 0.4798 0.0012 0.035 Uiso calc R 1
C C225 0.3870(2) 0.74156(19) 0.34297(10) 0.0234(4) Uani d . 1
H H225 0.3675 0.8160 0.3279 0.028 Uiso calc R 1
C C17 0.2049(2) 0.42846(18) 0.09351(9) 0.0211(4) Uani d . 1
H H17 0.2987 0.4916 0.1124 0.025 Uiso calc R 1
C C43 0.6089(2) 0.20682(19) 0.38693(10) 0.0246(4) Uani d . 1
H H43 0.7141 0.2349 0.3871 0.029 Uiso calc R 1
C C14 -0.0825(2) 0.2557(2) 0.00036(10) 0.0271(4) Uani d . 1
H H14 -0.1651 0.2202 -0.0341 0.033 Uiso calc R 1
C C222 0.4466(2) 0.52674(18) 0.38975(9) 0.0210(4) Uani d . 1
H H222 0.4666 0.4537 0.4060 0.025 Uiso calc R 1
C C54 0.0390(3) -0.3149(2) 0.21096(10) 0.0347(5) Uani d . 1
H H54 -0.0008 -0.4111 0.2032 0.042 Uiso calc R 1
C C34 0.5184(3) 0.2719(3) 0.07349(11) 0.0379(5) Uani d . 1
H H34 0.5779 0.2961 0.0369 0.045 Uiso calc R 1
C C44 0.5440(2) 0.16710(19) 0.44505(10) 0.0251(4) Uani d . 1
H H44 0.6044 0.1689 0.4852 0.030 Uiso calc R 1
C C114 -0.3806(2) -0.1929(2) 0.15728(12) 0.0373(5) Uani d . 1
C C113 -0.2799(2) -0.1844(2) 0.10845(11) 0.0326(5) Uani d . 1
H H113 -0.2876 -0.2601 0.0720 0.039 Uiso calc R 1
C C112 -0.1662(2) -0.06303(18) 0.11317(10) 0.0236(4) Uani d . 1
H H112 -0.0938 -0.0556 0.0804 0.028 Uiso calc R 1
C C111 -0.1585(2) 0.04800(17) 0.16608(9) 0.0193(4) Uani d . 1
C C35 0.4009(3) 0.1537(2) 0.06111(11) 0.0346(5) Uani d . 1
H H35 0.3779 0.0978 0.0157 0.041 Uiso calc R 1
C C115 -0.3749(2) -0.0861(2) 0.21045(11) 0.0334(5) Uani d . 1
H H115 -0.4462 -0.0957 0.2438 0.040 Uiso calc R 1
C C33 0.5504(2) 0.3561(2) 0.13909(11) 0.0332(5) Uani d . 1
H H33 0.6305 0.4386 0.1472 0.040 Uiso calc R 1
C C53 -0.0411(3) -0.2349(2) 0.24327(10) 0.0319(5) Uani d . 1
H H53 -0.1351 -0.2761 0.2584 0.038 Uiso calc R 1

loop_
_atom_site_aniso_label
_atom_site_aniso_U_11
_atom_site_aniso_U_22
_atom_site_aniso_U_33
_atom_site_aniso_U_12
_atom_site_aniso_U_13
_atom_site_aniso_U_23
Rh 0.01308(7) 0.01306(7) 0.01213(7) 0.00142(5) -0.00088(5) 0.00165(5)
Cl 0.0173(2) 0.0206(2) 0.0185(2) 0.00600(16) 0.00075(15) 0.00159(15)
P 0.0166(2) 0.0136(2) 0.0138(2) 0.00334(17) -0.00083(16) 0.00194(16)
F24 0.0266(6) 0.0267(6) 0.0439(7) -0.0104(5) -0.0072(5) 0.0113(5)
O2 0.0186(6) 0.0192(6) 0.0148(6) 0.0003(5) -0.0003(5) 0.0035(5)
O1 0.0177(6) 0.0139(5) 0.0137(6) 0.0032(5) -0.0001(4) 0.0024(4)
F14 0.0449(9) 0.0368(8) 0.0716(11) -0.0232(7) 0.0016(8) 0.0066(7)
N1 0.0155(7) 0.0150(7) 0.0155(7) 0.0021(6) -0.0008(5) 0.0006(5)
N2 0.0146(7) 0.0149(7) 0.0149(7) 0.0022(6) -0.0023(5) 0.0020(5)
C41 0.0185(8) 0.0137(8) 0.0184(8) 0.0056(7) -0.0025(7) 0.0005(6)
C21 0.0145(8) 0.0213(9) 0.0178(8) 0.0058(7) -0.0005(6) 0.0046(7)
C226 0.0170(8) 0.0211(9) 0.0180(8) 0.0034(7) -0.0024(7) 0.0040(7)
C24 0.0233(9) 0.0288(10) 0.0169(8) 0.0124(8) -0.0010(7) 0.0005(7)
C116 0.0175(9) 0.0286(10) 0.0222(9) 0.0010(8) -0.0018(7) 0.0032(7)
C12 0.0182(8) 0.0161(8) 0.0154(8) 0.0072(7) 0.0016(6) -0.0001(6)
C25 0.0234(10) 0.0415(11) 0.0145(8) 0.0116(9) 0.0030(7) 0.0078(8)
C46 0.0189(9) 0.0197(9) 0.0208(9) 0.0056(7) 0.0000(7) 0.0030(7)
C27 0.0187(9) 0.0264(9) 0.0222(9) 0.0015(7) 0.0003(7) 0.0074(7)
C22 0.0144(8) 0.0190(8) 0.0167(8) 0.0069(7) -0.0003(6) 0.0041(6)
C56 0.0360(11) 0.0221(9) 0.0203(9) 0.0113(8) -0.0059(8) 0.0021(7)
C23 0.0190(9) 0.0189(8) 0.0183(8) 0.0062(7) -0.0010(7) 0.0022(7)
C42 0.0209(9) 0.0186(8) 0.0207(9) 0.0058(7) 0.0012(7) 0.0027(7)
C224 0.0226(9) 0.0197(9) 0.0229(9) -0.0042(7) -0.0017(7) 0.0039(7)
C52 0.0294(10) 0.0190(9) 0.0222(9) 0.0023(8) -0.0062(8) 0.0046(7)
C51 0.0269(10) 0.0135(8) 0.0175(8) 0.0043(7) -0.0074(7) 0.0016(6)
C221 0.0165(8) 0.0146(8) 0.0124(8) 0.0019(6) 0.0000(6) -0.0010(6)
C31 0.0197(9) 0.0235(9) 0.0177(8) 0.0093(7) 0.0036(7) 0.0068(7)
C13 0.0230(9) 0.0199(9) 0.0206(9) 0.0049(7) -0.0036(7) 0.0010(7)
C11 0.0188(8) 0.0145(8) 0.0174(8) 0.0074(7) 0.0000(6) 0.0013(6)
C45 0.0258(10) 0.0257(9) 0.0200(9) 0.0071(8) 0.0005(7) 0.0061(7)
C223 0.0161(9) 0.0258(10) 0.0316(10) 0.0029(7) -0.0056(7) 0.0017(8)
C32 0.0235(10) 0.0259(10) 0.0253(9) 0.0078(8) 0.0030(7) 0.0080(8)
C55 0.0573(15) 0.0217(10) 0.0224(10) 0.0181(10) -0.0103(9) 0.0000(8)
C15 0.0453(13) 0.0347(11) 0.0169(9) 0.0114(10) -0.0014(8) 0.0080(8)
C36 0.0309(11) 0.0285(10) 0.0211(9) 0.0126(8) 0.0009(8) 0.0052(8)
C26 0.0220(10) 0.0367(11) 0.0221(9) 0.0037(8) 0.0044(7) 0.0139(8)
C16 0.0388(12) 0.0278(10) 0.0208(9) 0.0068(9) 0.0065(8) 0.0089(8)
C225 0.0254(10) 0.0195(9) 0.0239(9) 0.0030(7) -0.0014(7) 0.0081(7)
C17 0.0237(9) 0.0174(8) 0.0206(9) 0.0047(7) 0.0024(7) 0.0030(7)
C43 0.0175(9) 0.0245(9) 0.0295(10) 0.0053(7) -0.0023(7) 0.0027(8)
C14 0.0347(11) 0.0263(10) 0.0192(9) 0.0106(9) -0.0066(8) 0.0013(7)
C222 0.0191(9) 0.0177(8) 0.0246(9) 0.0055(7) -0.0030(7) 0.0017(7)
C54 0.0603(15) 0.0148(9) 0.0238(10) 0.0060(9) -0.0147(10) 0.0038(7)
C34 0.0384(13) 0.0561(14) 0.0294(11) 0.0215(11) 0.0171(9) 0.0204(10)
C44 0.0251(10) 0.0265(10) 0.0231(9) 0.0085(8) -0.0058(7) 0.0041(7)
C114 0.0273(11) 0.0273(11) 0.0439(13) -0.0104(9) -0.0058(9) 0.0073(9)
C113 0.0337(12) 0.0208(10) 0.0336(11) -0.0009(8) -0.0073(9) -0.0011(8)
C112 0.0239(10) 0.0199(9) 0.0225(9) 0.0024(7) -0.0027(7) 0.0008(7)
C111 0.0177(9) 0.0182(8) 0.0184(8) 0.0010(7) -0.0035(7) 0.0031(7)
C35 0.0460(13) 0.0426(12) 0.0201(10) 0.0208(11) 0.0070(9) 0.0065(9)
C115 0.0196(10) 0.0410(12) 0.0318(11) -0.0038(9) 0.0011(8) 0.0102(9)
C33 0.0259(11) 0.0371(12) 0.0389(12) 0.0068(9) 0.0074(9) 0.0180(9)
C53 0.0406(12) 0.0219(10) 0.0263(10) -0.0013(9) -0.0109(9) 0.0090(8)

loop_
_atom_type_symbol
_atom_type_description
_atom_type_scat_dispersion_real
_atom_type_scat_dispersion_imag
_atom_type_scat_source
C C 0.0033 0.0016 'International Tables Vol C Tables 4.2.6.8 and 6.1.1.4'
H H 0.0000 0.0000 'International Tables Vol C Tables 4.2.6.8 and 6.1.1.4'
N N 0.0061 0.0033 'International Tables Vol C Tables 4.2.6.8 and 6.1.1.4'
O O 0.0106 0.0060 'International Tables Vol C Tables 4.2.6.8 and 6.1.1.4'
F F 0.0171 0.0103 'International Tables Vol C Tables 4.2.6.8 and 6.1.1.4'
P P 0.1023 0.0942 'International Tables Vol C Tables 4.2.6.8 and 6.1.1.4'
Rh Rh -1.1178 0.9187 'International Tables Vol C Tables 4.2.6.8 and 6.1.1.4'
Cl Cl 0.1484 0.1585 'International Tables Vol C Tables 4.2.6.8 and 6.1.1.4'

loop_
_geom_angle_atom_site_label_1
_geom_angle_atom_site_label_2
_geom_angle_atom_site_label_3
_geom_angle
O1 Rh O2 175.41(5)
O1 Rh N2 98.36(5)
O2 Rh N2 78.32(5)
O1 Rh N1 78.62(5)
O2 Rh N1 104.41(5)
N2 Rh N1 174.43(5)
O1 Rh P 90.79(3)
O2 Rh P 92.63(4)
N2 Rh P 94.69(4)
N1 Rh P 90.06(4)
O1 Rh Cl 89.39(3)
O2 Rh Cl 87.39(4)
N2 Rh Cl 89.02(4)
N1 Rh Cl 86.27(4)
P Rh Cl 176.222(15)
C31 P C51 106.84(8)
C31 P C41 107.47(8)
C51 P C41 99.36(8)
C31 P Rh 110.08(6)
C51 P Rh 115.27(6)
C41 P Rh 116.88(6)
C21 O2 Rh 115.43(11)
C11 O1 Rh 116.17(11)
C12 N1 C111 121.24(14)
C12 N1 Rh 114.11(11)
C111 N1 Rh 123.71(11)
C22 N2 C221 121.41(14)
C22 N2 Rh 116.04(11)
C221 N2 Rh 121.79(11)
C42 C41 C46 118.87(16)
C42 C41 P 124.62(14)
C46 C41 P 116.38(13)
O2 C21 C27 117.17(16)
O2 C21 C22 115.86(15)
C27 C21 C22 126.89(16)
C225 C226 C221 120.30(16)
C225 C226 H226 119.9
C221 C226 H226 119.9
C23 C24 C25 130.34(18)
C23 C24 H24 114.8
C25 C24 H24 114.8
C115 C116 C111 119.92(18)
C115 C116 H116 120.0
C111 C116 H116 120.0
N1 C12 C13 122.74(16)
N1 C12 C11 113.09(14)
C13 C12 C11 123.96(16)
C26 C25 C24 126.70(17)
C26 C25 H25 116.6
C24 C25 H25 116.6
C45 C46 C41 120.61(17)
C45 C46 H46 119.7
C41 C46 H46 119.7
C21 C27 C26 130.54(18)
C21 C27 H27 114.7
C26 C27 H27 114.7
N2 C22 C23 122.05(16)
N2 C22 C21 113.11(15)
C23 C22 C21 124.78(16)
C55 C56 C51 120.1(2)
C55 C56 H56 119.9
C51 C56 H56 119.9
C24 C23 C22 130.33(18)
C24 C23 H23 114.8
C22 C23 H23 114.8
C43 C42 C41 120.25(17)
C43 C42 H42 119.9
C41 C42 H42 119.9
F24 C224 C223 118.36(17)
F24 C224 C225 118.60(17)
C223 C224 C225 123.04(17)
C51 C52 C53 119.88(19)
C51 C52 H52 120.1
C53 C52 H52 120.1
C52 C51 C56 119.27(17)
C52 C51 P 120.79(14)
C56 C51 P 119.46(15)
C222 C221 C226 120.02(16)
C222 C221 N2 120.75(15)
C226 C221 N2 119.22(15)
C36 C31 C32 118.92(17)
C36 C31 P 121.33(15)
C32 C31 P 119.58(14)
C14 C13 C12 130.19(19)
C14 C13 H13 114.9
C12 C13 H13 114.9
O1 C11 C17 117.59(16)
O1 C11 C12 116.25(15)
C17 C11 C12 126.09(15)
C44 C45 C46 120.07(18)
C44 C45 H45 120.0
C46 C45 H45 120.0
C224 C223 C222 118.55(17)
C224 C223 H223 120.7
C222 C223 H223 120.7
C33 C32 C31 120.28(18)
C33 C32 H32 119.9
C31 C32 H32 119.9
C54 C55 C56 120.3(2)
C54 C55 H55 119.8
C56 C55 H55 119.8
C16 C15 C14 126.52(19)
C16 C15 H15 116.7
C14 C15 H15 116.7
C35 C36 C31 120.2(2)
C35 C36 H36 119.9
C31 C36 H36 119.9
C25 C26 C27 129.62(18)
C25 C26 H26 115.2
C27 C26 H26 115.2
C15 C16 C17 129.42(19)
C15 C16 H16 115.3
C17 C16 H16 115.3
C224 C225 C226 118.08(17)
C224 C225 H225 121.0
C226 C225 H225 121.0
C11 C17 C16 130.78(18)
C11 C17 H17 114.6
C16 C17 H17 114.6
C44 C43 C42 120.41(18)
C44 C43 H43 119.8
C42 C43 H43 119.8
C13 C14 C15 130.39(19)
C13 C14 H14 114.8
C15 C14 H14 114.8
C221 C222 C223 119.97(17)
C221 C222 H222 120.0
C223 C222 H222 120.0
C55 C54 C53 120.14(19)
C55 C54 H54 119.9
C53 C54 H54 119.9
C35 C34 C33 120.3(2)
C35 C34 H34 119.8
C33 C34 H34 119.8
C43 C44 C45 119.78(17)
C43 C44 H44 120.1
C45 C44 H44 120.1
F14 C114 C113 118.4(2)
F14 C114 C115 118.8(2)
C113 C114 C115 122.80(19)
C114 C113 C112 118.70(19)
C114 C113 H113 120.7
C112 C113 H113 120.7
C113 C112 C111 119.88(19)
C113 C112 H112 120.1
C111 C112 H112 120.1
C116 C111 C112 119.95(17)
C116 C111 N1 118.97(16)
C112 C111 N1 120.87(17)
C34 C35 C36 120.3(2)
C34 C35 H35 119.9
C36 C35 H35 119.9
C114 C115 C116 118.7(2)
C114 C115 H115 120.6
C116 C115 H115 120.6
C34 C33 C32 119.8(2)
C34 C33 H33 120.1
C32 C33 H33 120.1
C54 C53 C52 120.2(2)
C54 C53 H53 119.9
C52 C53 H53 119.9

loop_
_geom_bond_atom_site_label_1
_geom_bond_atom_site_label_2
_geom_bond_distance
Rh O1 2.0054(12)
Rh O2 2.0225(12)
Rh N2 2.0233(13)
Rh N1 2.0536(14)
Rh P 2.2704(4)
Rh Cl 2.4373(4)
P C31 1.8175(18)
P C51 1.8220(18)
P C41 1.8290(17)
F24 C224 1.358(2)
O2 C21 1.311(2)
O1 C11 1.295(2)
F14 C114 1.359(2)
N1 C12 1.334(2)
N1 C111 1.422(2)
N2 C22 1.325(2)
N2 C221 1.425(2)
C41 C42 1.392(2)
C41 C46 1.396(3)
C21 C27 1.389(3)
C21 C22 1.460(2)
C226 C225 1.390(3)
C226 C221 1.391(2)
C226 H226 0.9500
C24 C23 1.371(3)
C24 C25 1.401(3)
C24 H24 0.9500
C116 C115 1.387(3)
C116 C111 1.391(3)
C116 H116 0.9500
C12 C13 1.425(2)
C12 C11 1.461(2)
C25 C26 1.368(3)
C25 H25 0.9500
C46 C45 1.387(2)
C46 H46 0.9500
C27 C26 1.402(3)
C27 H27 0.9500
C22 C23 1.429(2)
C56 C55 1.389(3)
C56 C51 1.399(3)
C56 H56 0.9500
C23 H23 0.9500
C42 C43 1.391(3)
C42 H42 0.9500
C224 C223 1.372(3)
C224 C225 1.376(3)
C52 C51 1.390(3)
C52 C53 1.399(3)
C52 H52 0.9500
C221 C222 1.389(2)
C31 C36 1.397(3)
C31 C32 1.397(3)
C13 C14 1.375(3)
C13 H13 0.9500
C11 C17 1.390(3)
C45 C44 1.385(3)
C45 H45 0.9500
C223 C222 1.390(3)
C223 H223 0.9500
C32 C33 1.388(3)
C32 H32 0.9500
C55 C54 1.377(3)
C55 H55 0.9500
C15 C16 1.378(3)
C15 C14 1.387(3)
C15 H15 0.9500
C36 C35 1.386(3)
C36 H36 0.9500
C26 H26 0.9500
C16 C17 1.392(3)
C16 H16 0.9500
C225 H225 0.9500
C17 H17 0.9500
C43 C44 1.383(3)
C43 H43 0.9500
C14 H14 0.9500
C222 H222 0.9500
C54 C53 1.381(3)
C54 H54 0.9500
C34 C35 1.375(3)
C34 C33 1.387(3)
C34 H34 0.9500
C44 H44 0.9500
C114 C113 1.368(3)
C114 C115 1.373(3)
C113 C112 1.389(3)
C113 H113 0.9500
C112 C111 1.395(3)
C112 H112 0.9500
C35 H35 0.9500
C115 H115 0.9500
C33 H33 0.9500
C53 H53 0.9500

loop_
_geom_hbond_atom_site_label_D
_geom_hbond_atom_site_label_H
_geom_hbond_atom_site_label_A
_geom_hbond_site_symmetry_A
_geom_hbond_distance_DH
_geom_hbond_distance_HA
_geom_hbond_distance_DA
_geom_hbond_angle_DHA
_geom_hbond_publ_flag
C116 H116 Cl . 0.95 2.83 3.579(2) 137.0 y
C17 H17 F14 1_665 0.95 2.39 3.325(2) 167.3 y
C27 H27 F24 1_445 0.95 2.63 3.541(2) 162.2 y

loop_
_geom_torsion_atom_site_label_1
_geom_torsion_atom_site_label_2
_geom_torsion_atom_site_label_3
_geom_torsion_atom_site_label_4
_geom_torsion
O1 Rh P C31 -10.46(7)
O2 Rh P C31 172.59(7)
N2 Rh P C31 -108.92(8)
N1 Rh P C31 68.16(8)
O1 Rh P C51 -131.37(7)
O2 Rh P C51 51.68(7)
N2 Rh P C51 130.17(7)
N1 Rh P C51 -52.75(7)
O1 Rh P C41 112.47(7)
O2 Rh P C41 -64.48(7)
N2 Rh P C41 14.01(8)
N1 Rh P C41 -168.91(8)
N2 Rh O2 C21 7.17(11)
N1 Rh O2 C21 -167.84(11)
P Rh O2 C21 101.42(11)
Cl Rh O2 C21 -82.36(11)
N2 Rh O1 C11 -172.10(11)
N1 Rh O1 C11 3.14(11)
P Rh O1 C11 93.05(11)
Cl Rh O1 C11 -83.18(11)
O1 Rh N1 C12 -10.19(11)
O2 Rh N1 C12 166.28(11)
P Rh N1 C12 -100.98(12)
Cl Rh N1 C12 79.95(12)
O1 Rh N1 C111 -179.21(14)
O2 Rh N1 C111 -2.74(14)
P Rh N1 C111 90.00(13)
Cl Rh N1 C111 -89.08(13)
O1 Rh N2 C22 166.48(12)
O2 Rh N2 C22 -10.30(12)
P Rh N2 C22 -102.03(12)
Cl Rh N2 C22 77.23(12)
O1 Rh N2 C221 -3.65(13)
O2 Rh N2 C221 179.57(13)
P Rh N2 C221 87.84(12)
Cl Rh N2 C221 -92.90(12)
C31 P C41 C42 1.24(17)
C51 P C41 C42 112.31(16)
Rh P C41 C42 -123.03(14)
C31 P C41 C46 -174.68(13)
C51 P C41 C46 -63.60(15)
Rh P C41 C46 61.05(14)
Rh O2 C21 C27 179.52(12)
Rh O2 C21 C22 -3.39(18)
C111 N1 C12 C13 9.2(3)
Rh N1 C12 C13 -160.07(13)
C111 N1 C12 C11 -175.88(15)
Rh N1 C12 C11 14.80(18)
C23 C24 C25 C26 -4.6(3)
C42 C41 C46 C45 1.6(3)
P C41 C46 C45 177.74(14)
O2 C21 C27 C26 -177.45(18)
C22 C21 C27 C26 5.8(3)
C221 N2 C22 C23 4.2(2)
Rh N2 C22 C23 -166.00(12)
C221 N2 C22 C21 -178.46(14)
Rh N2 C22 C21 11.38(18)
O2 C21 C22 N2 -5.2(2)
C27 C21 C22 N2 171.53(17)
O2 C21 C22 C23 172.07(15)
C27 C21 C22 C23 -11.2(3)
C25 C24 C23 C22 3.1(3)
N2 C22 C23 C24 -176.69(17)
C21 C22 C23 C24 6.3(3)
C46 C41 C42 C43 -1.1(3)
P C41 C42 C43 -176.91(13)
C53 C52 C51 C56 -1.5(3)
C53 C52 C51 P -173.49(14)
C55 C56 C51 C52 1.9(3)
C55 C56 C51 P 173.95(14)
C31 P C51 C52 -149.65(14)
C41 P C51 C52 98.78(15)
Rh P C51 C52 -26.99(16)
C31 P C51 C56 38.42(16)
C41 P C51 C56 -73.15(15)
Rh P C51 C56 161.08(12)
C225 C226 C221 C222 -2.0(3)
C225 C226 C221 N2 178.53(16)
C22 N2 C221 C222 74.0(2)
Rh N2 C221 C222 -116.35(15)
C22 N2 C221 C226 -106.50(18)
Rh N2 C221 C226 63.10(19)
C51 P C31 C36 25.98(17)
C41 P C31 C36 131.85(15)
Rh P C31 C36 -99.86(14)
C51 P C31 C32 -158.86(14)
C41 P C31 C32 -53.00(16)
Rh P C31 C32 75.29(15)
N1 C12 C13 C14 -171.02(18)
C11 C12 C13 C14 14.7(3)
Rh O1 C11 C17 -173.25(12)
Rh O1 C11 C12 3.86(18)
N1 C12 C11 O1 -12.5(2)
C13 C12 C11 O1 162.26(16)
N1 C12 C11 C17 164.28(16)
C13 C12 C11 C17 -20.9(3)
C41 C46 C45 C44 -0.9(3)
F24 C224 C223 C222 178.37(17)
C225 C224 C223 C222 -0.8(3)
C36 C31 C32 C33 -4.3(3)
P C31 C32 C33 -179.58(15)
C51 C56 C55 C54 -0.7(3)
C32 C31 C36 C35 3.7(3)
P C31 C36 C35 178.93(15)
C24 C25 C26 C27 -1.3(4)
C21 C27 C26 C25 2.1(4)
C14 C15 C16 C17 -1.7(4)
F24 C224 C225 C226 -179.86(16)
C223 C224 C225 C226 -0.7(3)
C221 C226 C225 C224 2.1(3)
O1 C11 C17 C16 -172.75(18)
C12 C11 C17 C16 10.5(3)
C15 C16 C17 C11 2.9(4)
C41 C42 C43 C44 0.0(3)
C12 C13 C14 C15 1.2(4)
C16 C15 C14 C13 -6.3(4)
C226 C221 C222 C223 0.5(3)
N2 C221 C222 C223 179.92(16)
C224 C223 C222 C221 0.9(3)
C56 C55 C54 C53 -0.8(3)
C42 C43 C44 C45 0.7(3)
C46 C45 C44 C43 -0.2(3)
F14 C114 C113 C112 -178.12(19)
C115 C114 C113 C112 0.6(3)
C114 C113 C112 C111 -1.4(3)
C115 C116 C111 C112 0.1(3)
C115 C116 C111 N1 -174.69(17)
C113 C112 C111 C116 1.1(3)
C113 C112 C111 N1 175.79(17)
C12 N1 C111 C116 -126.67(18)
Rh N1 C111 C116 41.6(2)
C12 N1 C111 C112 58.6(2)
Rh N1 C111 C112 -133.17(15)
C33 C34 C35 C36 -1.8(3)
C31 C36 C35 C34 -0.7(3)
F14 C114 C115 C116 179.30(19)
C113 C114 C115 C116 0.6(3)
C111 C116 C115 C114 -0.9(3)
C35 C34 C33 C32 1.2(3)
C31 C32 C33 C34 1.9(3)
C55 C54 C53 C52 1.1(3)
C51 C52 C53 C54 0.0(3)
